data_1568159
loop_
_publ_author_name
'Zhou, Xiuquan'
'Kolluru, Venkata Surya Chaitanya'
'Xu, Wenqian'
'Wang, Luqing'
'Chang, Tieyan'
'Chen, Yu-Sheng'
'Yu, Lei'
'Wen, Jianguo'
'Chan, Maria K. Y.'
'Chung, Duck Young'
'Kanatzidis, Mercouri G.'

_publ_section_title
;
 Discovery of chalcogenides structures and compositions using mixed fluxes
;
_journal_issue 7938
_journal_name_full Nature
_journal_page_first 72
_journal_page_last 77
_journal_paper_doi 10.1038/s41586-022-05307-7
_journal_volume 612
_journal_year 2022
_chemical_formula_moiety '0.5(Cu20 K4 Se12)'
_chemical_formula_sum 'Cu10 K2 Se6'
_chemical_formula_weight 1187.36
_space_group_crystal_system tetragonal
_space_group_IT_number 136
_space_group_name_Hall '-P 4n 2n'
_space_group_name_H-M_alt 'P 42/m n m'
_atom_sites_solution_hydrogens .
_atom_sites_solution_primary dual
_audit_contact_author_name
;
;
_audit_creation_date 2021-06-18
_audit_creation_method
;
Olex2 1.2
(compiled 2018.05.29 svn.r3508 for OlexSys, GUI svn.r5506)
;
_cell_angle_alpha 90
_cell_angle_beta 90
_cell_angle_gamma 90
_cell_formula_units_Z 2
_cell_length_a 12.9183(18)
_cell_length_b 12.9183(18)
_cell_length_c 4.0117(8)
_cell_measurement_reflns_used 3613
_cell_measurement_temperature 293(2)
_cell_measurement_theta_max 58.3
_cell_measurement_theta_min 7.1
_cell_volume 669.48(19)
_computing_molecular_graphics 'Olex2 (Dolomanov et al., 2009)'
_computing_publication_material 'Olex2 (Dolomanov et al., 2009)'
_computing_structure_refinement 'ShelXL (Sheldrick, 2015)'
_computing_structure_solution 'ShelXT (Sheldrick, 2015)'
_diffrn_ambient_temperature 293(2)
_diffrn_measured_fraction_theta_full 0.995
_diffrn_measured_fraction_theta_max 0.994
_diffrn_measurement_device_type 'Bruker APEX-II CCD'
_diffrn_measurement_method '\w scans'
_diffrn_radiation_type MoK\a
_diffrn_radiation_wavelength 0.71073
_diffrn_reflns_av_R_equivalents 0.0421
_diffrn_reflns_av_unetI/netI 0.1092
_diffrn_reflns_Laue_measured_fraction_full 0.995
_diffrn_reflns_Laue_measured_fraction_max 0.994
_diffrn_reflns_limit_h_max 12
_diffrn_reflns_limit_h_min -11
_diffrn_reflns_limit_k_max 17
_diffrn_reflns_limit_k_min 0
_diffrn_reflns_limit_l_max 5
_diffrn_reflns_limit_l_min 0
_diffrn_reflns_number 983
_diffrn_reflns_point_group_measured_fraction_full 0.995
_diffrn_reflns_point_group_measured_fraction_max 0.994
_diffrn_reflns_theta_full 25.242
_diffrn_reflns_theta_max 29.147
_diffrn_reflns_theta_min 3.527
_diffrn_standards_number 0
_exptl_absorpt_coefficient_mu 32.431
_exptl_absorpt_correction_type none
_exptl_crystal_colour silver
_exptl_crystal_density_diffrn 5.890
_exptl_crystal_description needle
_exptl_crystal_F_000 1064
_refine_diff_density_max 0.976
_refine_diff_density_min -1.255
_refine_diff_density_rms 0.339
_refine_ls_extinction_coef 0.00143(10)
_refine_ls_extinction_expression Fc^*^=kFc[1+0.001xFc^2^\l^3^/sin(2\q)]^-1/4^
_refine_ls_extinction_method 'SHELXL-2018/3 (Sheldrick 2018)'
_refine_ls_goodness_of_fit_ref 0.577
_refine_ls_hydrogen_treatment undef
_refine_ls_matrix_type full
_refine_ls_number_parameters 32
_refine_ls_number_reflns 542
_refine_ls_number_restraints 0
_refine_ls_restrained_S_all 0.577
_refine_ls_R_factor_all 0.0803
_refine_ls_R_factor_gt 0.0308
_refine_ls_shift/su_max 0.000
_refine_ls_shift/su_mean 0.000
_refine_ls_structure_factor_coef Fsqd
_refine_ls_weighting_details 'w=1/[\s^2^(Fo^2^)+(0.0288P)^2^] where P=(Fo^2^+2Fc^2^)/3'
_refine_ls_weighting_scheme calc
_refine_ls_wR_factor_gt 0.0555
_refine_ls_wR_factor_ref 0.0620
_reflns_Friedel_coverage 0.000
_reflns_Friedel_fraction_full .
_reflns_Friedel_fraction_max .
_reflns_number_gt 245
_reflns_number_total 542
_reflns_threshold_expression 'I > 2\s(I)'
_cod_data_source_file XXV_KCu5Se3.cif
_cod_data_source_block XXV
_cod_original_cell_volume 669.5(2)
_cod_database_code 1568159
_shelx_shelxl_version_number 2018/3
_shelx_space_group_comment
;
The symmetry employed for this shelxl refinement is uniquely defined
by the following loop, which should always be used as a source of
symmetry information in preference to the above space-group names.
They are only intended as comments.
;
_olex2_refinement_description
;
;
_olex2_submission_special_instructions 'No special instructions were received'

loop_
_space_group_symop_operation_xyz
'x, y, z'
'-x, -y, z'
'-y+1/2, x+1/2, z+1/2'
'y+1/2, -x+1/2, z+1/2'
'-x+1/2, y+1/2, -z+1/2'
'x+1/2, -y+1/2, -z+1/2'
'y, x, -z'
'-y, -x, -z'
'-x, -y, -z'
'x, y, -z'
'y-1/2, -x-1/2, -z-1/2'
'-y-1/2, x-1/2, -z-1/2'
'x-1/2, -y-1/2, z-1/2'
'-x-1/2, y-1/2, z-1/2'
'-y, -x, z'
'y, x, z'

loop_
_atom_site_label
_atom_site_type_symbol
_atom_site_fract_x
_atom_site_fract_y
_atom_site_fract_z
_atom_site_U_iso_or_equiv
_atom_site_adp_type
_atom_site_occupancy
_atom_site_site_symmetry_order
_atom_site_calc_flag
_atom_site_refinement_flags_posn
_atom_site_refinement_flags_adp
_atom_site_refinement_flags_occupancy
_atom_site_disorder_assembly
_atom_site_disorder_group
Se01 Se 0.60352(12) 0.60352(12) 1.000000 0.0130(4) Uani 1 4 d S T P . .
Se02 Se 0.61456(13) 1.17093(11) 1.000000 0.0136(3) Uani 1 2 d S T P . .
Cu03 Cu 0.60741(19) 0.98456(14) 1.000000 0.0247(5) Uani 1 2 d S T P . .
Cu04 Cu 0.58284(17) 0.78666(15) 1.000000 0.0356(6) Uani 1 2 d S T P . .
Cu00 Cu 0.67793(19) 0.67793(19) 0.500000 0.0411(10) Uani 1 4 d S T P . .
K006 K 0.6119(3) 0.3881(3) 0.500000 0.0242(7) Uani 1 4 d S T P . .

loop_
_atom_site_aniso_label
_atom_site_aniso_U_11
_atom_site_aniso_U_22
_atom_site_aniso_U_33
_atom_site_aniso_U_23
_atom_site_aniso_U_13
_atom_site_aniso_U_12
Se01 0.0129(6) 0.0129(6) 0.0133(8) 0.000 0.000 -0.0007(7)
Se02 0.0149(6) 0.0127(7) 0.0132(6) 0.000 0.000 0.0014(5)
Cu03 0.0329(11) 0.0175(9) 0.0237(10) 0.000 0.000 0.0014(8)
Cu04 0.0448(14) 0.0160(11) 0.0461(14) 0.000 0.000 0.0051(8)
Cu00 0.0545(15) 0.0545(15) 0.0145(15) 0.000 0.000 -0.0163(15)
K006 0.0252(10) 0.0252(10) 0.0223(16) 0.000 0.000 0.001(2)

loop_
_atom_type_symbol
_atom_type_description
_atom_type_scat_dispersion_real
_atom_type_scat_dispersion_imag
_atom_type_scat_source
Cu Cu 0.3201 1.2651 'International Tables Vol C Tables 4.2.6.8 and 6.1.1.4'
K K 0.2009 0.2494 'International Tables Vol C Tables 4.2.6.8 and 6.1.1.4'
Se Se -0.0929 2.2259 'International Tables Vol C Tables 4.2.6.8 and 6.1.1.4'

loop_
_geom_angle_atom_site_label_1
_geom_angle_atom_site_label_2
_geom_angle_atom_site_label_3
_geom_angle
_geom_angle_site_symmetry_1
_geom_angle_site_symmetry_3
Cu04 Se01 Cu04 102.88(13) 7_557 .
Cu04 Se01 Cu00 69.53(6) 7_557 1_556
Cu04 Se01 Cu00 69.53(6) 7_557 .
Cu04 Se01 Cu00 69.53(6) . .
Cu04 Se01 Cu00 69.53(6) . 1_556
Cu04 Se01 K006 82.98(8) 7_557 .
Cu04 Se01 K006 82.98(8) . 9_666
Cu04 Se01 K006 144.02(4) . .
Cu04 Se01 K006 82.98(8) . 9_667
Cu04 Se01 K006 144.02(4) 7_557 9_667
Cu04 Se01 K006 144.02(4) 7_557 9_666
Cu04 Se01 K006 82.98(8) 7_557 1_556
Cu04 Se01 K006 144.02(4) . 1_556
Cu00 Se01 Cu00 111.75(16) . 1_556
Cu00 Se01 K006 142.47(7) 1_556 .
Cu00 Se01 K006 79.94(6) . 9_666
Cu00 Se01 K006 79.94(6) . .
Cu00 Se01 K006 142.47(7) . 9_667
Cu00 Se01 K006 142.47(7) . 1_556
Cu00 Se01 K006 142.47(7) 1_556 9_666
Cu00 Se01 K006 79.94(6) 1_556 1_556
Cu00 Se01 K006 79.94(6) 1_556 9_667
K006 Se01 K006 113.12(8) . 9_667
K006 Se01 K006 71.54(8) 9_666 9_667
K006 Se01 K006 71.54(8) . 1_556
K006 Se01 K006 73.10(14) . 9_666
K006 Se01 K006 113.12(8) 9_666 1_556
K006 Se01 K006 73.10(14) 9_667 1_556
Cu03 Se02 Cu03 69.80(10) . 3_654
Cu03 Se02 Cu03 69.80(10) . 3_655
Cu03 Se02 Cu03 105.66(9) 3_654 3_655
Cu03 Se02 Cu04 135.40(9) 3_655 3_654
Cu03 Se02 Cu04 59.94(6) 3_654 3_654
Cu03 Se02 Cu04 64.61(6) 3_655 9_677
Cu03 Se02 Cu04 65.62(6) . 3_654
Cu03 Se02 Cu04 64.61(6) 3_654 9_677
Cu03 Se02 Cu04 59.94(6) 3_655 3_655
Cu03 Se02 Cu04 65.62(6) . 3_655
Cu03 Se02 Cu04 99.93(10) . 9_677
Cu03 Se02 Cu04 135.40(9) 3_654 3_655
Cu03 Se02 Cu00 121.29(6) 3_655 3_655
Cu03 Se02 Cu00 121.29(6) 3_654 3_655
Cu03 Se02 Cu00 94.13(9) . 3_655
Cu03 Se02 K006 144.34(4) . 1_566
Cu03 Se02 K006 78.27(5) 3_655 1_566
Cu03 Se02 K006 136.34(11) 3_655 1_565
Cu03 Se02 K006 78.27(5) 3_654 1_565
Cu03 Se02 K006 144.34(4) . 1_565
Cu03 Se02 K006 136.34(11) 3_654 1_566
Cu04 Se02 Cu04 124.34(7) 9_677 3_655
Cu04 Se02 Cu04 124.34(7) 9_677 3_654
Cu04 Se02 Cu04 99.11(8) 3_655 3_654
Cu04 Se02 Cu00 62.01(6) 3_655 3_655
Cu04 Se02 Cu00 62.01(6) 3_654 3_655
Cu04 Se02 Cu00 165.94(10) 9_677 3_655
Cu04 Se02 K006 143.00(8) 3_654 1_566
Cu04 Se02 K006 85.04(7) 3_655 1_566
Cu04 Se02 K006 79.59(8) 9_677 1_566
Cu04 Se02 K006 79.59(8) 9_677 1_565
Cu04 Se02 K006 85.04(7) 3_654 1_565
Cu04 Se02 K006 143.00(8) 3_655 1_565
Cu00 Se02 K006 89.01(9) 3_655 1_566
Cu00 Se02 K006 89.01(9) 3_655 1_565
K006 Se02 K006 71.11(8) 1_566 1_565
Se02 Cu03 Se02 119.72(6) . 11_578
Se02 Cu03 Se02 119.72(6) . 11_577
Se02 Cu03 Se02 105.66(9) 11_577 11_578
Se02 Cu03 Cu03 56.90(7) . 3_654
Se02 Cu03 Cu03 172.03(10) 11_577 3_655
Se02 Cu03 Cu03 81.77(4) 11_578 3_655
Se02 Cu03 Cu03 53.30(8) 11_578 11_578
Se02 Cu03 Cu03 113.27(9) 11_578 9_677
Se02 Cu03 Cu03 84.02(9) . 9_677
Se02 Cu03 Cu03 116.27(5) . 11_577
Se02 Cu03 Cu03 172.03(10) 11_578 3_654
Se02 Cu03 Cu03 122.40(11) 11_578 11_577
Se02 Cu03 Cu03 116.27(5) . 11_578
Se02 Cu03 Cu03 122.40(11) 11_577 11_578
Se02 Cu03 Cu03 113.27(9) 11_577 9_677
Se02 Cu03 Cu03 56.90(7) . 3_655
Se02 Cu03 Cu03 53.30(8) 11_577 11_577
Se02 Cu03 Cu03 81.77(4) 11_577 3_654
Se02 Cu03 Cu04 59.31(5) 11_577 3_654
Se02 Cu03 Cu04 131.01(11) 11_577 3_655
Se02 Cu03 Cu04 62.31(5) 11_578 .
Se02 Cu03 Cu04 61.17(7) . 3_655
Se02 Cu03 Cu04 61.17(7) . 3_654
Se02 Cu03 Cu04 59.31(5) 11_578 3_655
Se02 Cu03 Cu04 131.01(11) 11_578 3_654
Se02 Cu03 Cu04 175.12(14) . .
Se02 Cu03 Cu04 62.31(5) 11_577 .
Se02 Cu03 K006 106.76(12) . 11_677
Se02 Cu03 K006 61.73(6) 11_577 11_677
Se02 Cu03 K006 61.73(6) 11_578 11_677
Cu03 Cu03 Cu03 120.39(6) 3_654 11_578
Cu03 Cu03 Cu03 59.61(6) 3_655 11_578
Cu03 Cu03 Cu03 120.39(6) 3_655 11_577
Cu03 Cu03 Cu03 90.67(10) 11_577 11_578
Cu03 Cu03 Cu03 90.67(10) 3_655 3_654
Cu03 Cu03 Cu03 60.19(3) 9_677 11_578
Cu03 Cu03 Cu03 60.19(3) 9_677 11_577
Cu03 Cu03 Cu03 60.19(3) 9_677 3_655
Cu03 Cu03 Cu03 60.19(3) 9_677 3_654
Cu03 Cu03 Cu03 59.61(6) 3_654 11_577
Cu03 Cu03 K006 113.29(8) 11_577 11_677
Cu03 Cu03 K006 125.54(8) 3_654 11_677
Cu03 Cu03 K006 169.22(13) 9_677 11_677
Cu03 Cu03 K006 125.54(8) 3_655 11_677
Cu03 Cu03 K006 113.29(8) 11_578 11_677
Cu04 Cu03 Cu03 120.43(6) . 3_654
Cu04 Cu03 Cu03 120.43(6) . 3_655
Cu04 Cu03 Cu03 60.83(10) . 11_578
Cu04 Cu03 Cu03 118.06(9) 3_654 3_655
Cu04 Cu03 Cu03 91.10(13) . 9_677
Cu04 Cu03 Cu03 115.37(7) 3_654 9_677
Cu04 Cu03 Cu03 87.45(4) 3_655 11_578
Cu04 Cu03 Cu03 60.83(10) . 11_577
Cu04 Cu03 Cu03 118.06(9) 3_655 3_654
Cu04 Cu03 Cu03 175.48(8) 3_655 11_577
Cu04 Cu03 Cu03 55.18(6) 3_655 3_655
Cu04 Cu03 Cu03 87.45(4) 3_654 11_577
Cu04 Cu03 Cu03 175.48(8) 3_654 11_578
Cu04 Cu03 Cu03 55.18(6) 3_654 3_654
Cu04 Cu03 Cu03 115.37(7) 3_655 9_677
Cu04 Cu03 Cu04 94.11(11) 3_655 3_654
Cu04 Cu03 Cu04 121.42(5) . 3_655
Cu04 Cu03 Cu04 121.42(5) . 3_654
Cu04 Cu03 K006 71.23(8) 3_655 11_677
Cu04 Cu03 K006 71.23(8) 3_654 11_677
Cu04 Cu03 K006 78.12(10) . 11_677
Se01 Cu04 Se02 108.57(9) . 9_677
Se01 Cu04 Se02 115.64(8) . 11_578
Se01 Cu04 Se02 115.64(8) . 11_577
Se01 Cu04 Cu03 123.25(7) . 11_578
Se01 Cu04 Cu03 123.25(7) . 11_577
Se01 Cu04 Cu03 166.48(12) . .
Se01 Cu04 Cu00 55.96(7) . 1_556
Se01 Cu04 Cu00 55.96(7) . .
Se01 Cu04 K006 60.06(9) . 9_666
Se01 Cu04 K006 60.06(9) . 9_667
Se02 Cu04 Se02 108.69(8) 9_677 11_578
Se02 Cu04 Se02 108.69(8) 9_677 11_577
Se02 Cu04 Se02 99.11(8) 11_578 11_577
Se02 Cu04 Cu03 121.02(10) 11_578 11_577
Se02 Cu04 Cu03 56.09(6) 9_677 11_577
Se02 Cu04 Cu03 56.09(6) 9_677 11_578
Se02 Cu04 Cu03 121.02(10) 11_577 11_578
Se02 Cu04 Cu03 53.21(5) 11_578 11_578
Se02 Cu04 Cu03 53.21(5) 11_577 11_577
Se02 Cu04 Cu00 59.83(7) 11_578 1_556
Se02 Cu04 Cu00 123.10(8) 9_677 1_556
Se02 Cu04 Cu00 127.73(11) 11_577 1_556
Se02 Cu04 Cu00 59.83(7) 11_577 .
Se02 Cu04 Cu00 127.73(11) 11_578 .
Se02 Cu04 Cu00 123.10(8) 9_677 .
Se02 Cu04 K006 59.67(8) 9_677 9_666
Se02 Cu04 K006 99.56(3) 11_577 9_666
Se02 Cu04 K006 59.67(8) 9_677 9_667
Se02 Cu04 K006 160.53(6) 11_577 9_667
Se02 Cu04 K006 99.56(3) 11_578 9_667
Se02 Cu04 K006 160.53(6) 11_578 9_666
Cu03 Cu04 Se02 84.95(9) . 9_677
Cu03 Cu04 Se02 57.75(6) . 11_577
Cu03 Cu04 Se02 57.75(6) . 11_578
Cu03 Cu04 Cu03 63.99(9) . 11_578
Cu03 Cu04 Cu03 63.99(9) . 11_577
Cu03 Cu04 Cu03 94.11(11) 11_577 11_578
Cu03 Cu04 Cu00 116.97(9) . .
Cu03 Cu04 Cu00 116.97(9) . 1_556
Cu03 Cu04 K006 67.47(7) 11_577 9_666
Cu03 Cu04 K006 130.46(10) . 9_667
Cu03 Cu04 K006 111.34(9) 11_578 9_666
Cu03 Cu04 K006 67.47(7) 11_578 9_667
Cu03 Cu04 K006 111.34(9) 11_577 9_667
Cu03 Cu04 K006 130.46(10) . 9_666
Cu00 Cu04 Cu03 178.85(12) . 11_578
Cu00 Cu04 Cu03 85.86(4) 1_556 11_578
Cu00 Cu04 Cu03 85.86(4) . 11_577
Cu00 Cu04 Cu03 178.85(12) 1_556 11_577
Cu00 Cu04 Cu00 94.14(7) 1_556 .
Cu00 Cu04 K006 67.59(9) . 9_666
Cu00 Cu04 K006 67.59(9) 1_556 9_667
Cu00 Cu04 K006 111.47(10) . 9_667
Cu00 Cu04 K006 111.47(10) 1_556 9_666
K006 Cu04 K006 61.37(3) 9_666 9_667
Se01 Cu00 Se01 111.75(16) 1_554 .
Se01 Cu00 Se02 112.53(3) 1_554 5_646
Se01 Cu00 Se02 112.53(3) . 11_577
Se01 Cu00 Se02 112.53(3) . 5_646
Se01 Cu00 Se02 112.53(3) 1_554 11_577
Se01 Cu00 Cu04 54.51(5) 1_554 7_556
Se01 Cu00 Cu04 54.51(5) . .
Se01 Cu00 Cu04 54.51(5) . 7_557
Se01 Cu00 Cu04 129.17(10) 1_554 .
Se01 Cu00 Cu04 129.17(10) . 1_554
Se01 Cu00 Cu04 129.17(10) 1_554 7_557
Se01 Cu00 Cu04 129.17(10) . 7_556
Se01 Cu00 Cu04 54.51(5) 1_554 1_554
Se01 Cu00 K006 61.64(8) . .
Se01 Cu00 K006 61.64(8) 1_554 .
Se01 Cu00 K006 61.64(8) 1_554 9_666
Se01 Cu00 K006 61.64(8) . 9_666
Se02 Cu00 Se02 93.86(13) 5_646 11_577
Se02 Cu00 Cu04 58.16(5) 5_646 7_556
Se02 Cu00 Cu04 58.16(5) 11_577 .
Se02 Cu00 Cu04 58.16(5) 5_646 7_557
Se02 Cu00 Cu04 117.74(10) 5_646 .
Se02 Cu00 Cu04 58.16(5) 11_577 1_554
Se02 Cu00 Cu04 117.74(10) 5_646 1_554
Se02 Cu00 Cu04 117.74(10) 11_577 7_556
Se02 Cu00 Cu04 117.74(10) 11_577 7_557
Se02 Cu00 K006 165.23(11) 5_646 9_666
Se02 Cu00 K006 100.91(8) 11_577 9_666
Se02 Cu00 K006 165.23(11) 11_577 .
Se02 Cu00 K006 100.91(7) 5_646 .
Cu04 Cu00 Cu04 174.78(17) 7_556 .
Cu04 Cu00 Cu04 94.14(7) 1_554 .
Cu04 Cu00 Cu04 85.62(7) 7_557 .
Cu04 Cu00 Cu04 94.14(7) 7_557 7_556
Cu04 Cu00 Cu04 174.78(17) 7_557 1_554
Cu04 Cu00 Cu04 85.62(7) 7_556 1_554
Cu04 Cu00 K006 71.14(8) 7_556 .
Cu04 Cu00 K006 71.14(8) . 9_666
Cu04 Cu00 K006 113.59(10) 7_557 9_666
Cu04 Cu00 K006 71.14(8) 7_557 .
Cu04 Cu00 K006 113.59(10) . .
Cu04 Cu00 K006 113.59(10) 1_554 .
Cu04 Cu00 K006 71.14(8) 1_554 9_666
Cu04 Cu00 K006 113.59(10) 7_556 9_666
K006 Cu00 K006 64.31(14) . 9_666
Se01 K006 Se01 106.90(14) 1_554 9_667
Se01 K006 Se01 71.54(8) . 1_554
Se01 K006 Se01 66.88(8) . 9_667
Se01 K006 Se01 106.90(14) . 9_666
Se01 K006 Se01 66.89(8) 1_554 9_666
Se01 K006 Se01 71.54(8) 9_666 9_667
Se01 K006 Se02 178.76(11) . 1_544
Se01 K006 Se02 72.17(3) 1_554 15_764
Se01 K006 Se02 178.76(11) 1_554 1_545
Se01 K006 Se02 72.17(3) 9_666 1_544
Se01 K006 Se02 111.94(4) 9_667 1_544
Se01 K006 Se02 178.76(11) 9_666 15_765
Se01 K006 Se02 108.66(2) 9_667 15_765
Se01 K006 Se02 72.17(3) . 15_765
Se01 K006 Se02 178.76(11) 9_667 15_764
Se01 K006 Se02 111.94(4) 1_554 15_765
Se01 K006 Se02 111.94(4) . 15_764
Se01 K006 Se02 111.94(4) 9_666 1_545
Se01 K006 Se02 108.66(2) 9_666 15_764
Se01 K006 Se02 72.17(3) 9_667 1_545
Se01 K006 Se02 108.66(2) 1_554 1_544
Se01 K006 Se02 108.66(2) . 1_545
Se01 K006 Cu03 76.49(3) . 5_646
Se01 K006 Cu03 76.49(3) 9_666 3_644
Se01 K006 Cu03 139.17(4) 9_667 5_646
Se01 K006 Cu03 139.17(4) . 3_644
Se01 K006 Cu03 139.17(4) 9_666 5_646
Se01 K006 Cu03 76.49(3) 9_667 3_644
Se01 K006 Cu03 76.49(3) 1_554 5_646
Se01 K006 Cu03 139.17(4) 1_554 3_644
Se01 K006 Cu00 38.42(4) 9_667 9_666
Se01 K006 Cu00 38.42(4) 1_554 .
Se01 K006 Cu00 38.42(4) . .
Se01 K006 Cu00 98.60(11) 9_667 .
Se01 K006 Cu00 98.60(11) 9_666 .
Se01 K006 Cu00 38.42(4) 9_666 9_666
Se01 K006 Cu00 98.60(11) . 9_666
Se01 K006 Cu00 98.60(11) 1_554 9_666
Se02 K006 Se02 108.76(15) 15_765 1_544
Se02 K006 Se02 71.11(8) 1_544 1_545
Se02 K006 Se02 69.23(9) 15_764 1_544
Se02 K006 Se02 71.11(8) 15_765 15_764
Se02 K006 Se02 108.76(15) 15_764 1_545
Se02 K006 Se02 69.23(9) 15_765 1_545
Se02 K006 Cu03 104.75(11) 15_764 3_644
Se02 K006 Cu03 104.75(11) 15_765 3_644
Se02 K006 Cu03 104.75(11) 1_544 5_646
Se02 K006 Cu03 40.00(4) 1_545 3_644
Se02 K006 Cu03 104.75(11) 1_545 5_646
Se02 K006 Cu03 40.00(4) 1_544 3_644
Se02 K006 Cu03 40.00(4) 15_764 5_646
Se02 K006 Cu03 40.00(4) 15_765 5_646
Se02 K006 Cu00 142.27(2) 1_545 .
Se02 K006 Cu00 80.16(4) 1_544 9_666
Se02 K006 Cu00 80.16(4) 15_764 .
Se02 K006 Cu00 142.27(2) 15_764 9_666
Se02 K006 Cu00 142.27(2) 1_544 .
Se02 K006 Cu00 80.16(4) 1_545 9_666
Se02 K006 Cu00 80.16(4) 15_765 .
Se02 K006 Cu00 142.27(2) 15_765 9_666
Cu03 K006 Cu03 127.91(15) 5_646 3_644
Cu03 K006 Cu00 58.20(4) 5_646 .
Cu03 K006 Cu00 173.89(14) 3_644 .
Cu03 K006 Cu00 173.89(14) 5_646 9_666
Cu03 K006 Cu00 58.20(4) 3_644 9_666
Cu00 K006 Cu00 115.69(14) . 9_666

loop_
_geom_bond_atom_site_label_1
_geom_bond_atom_site_label_2
_geom_bond_distance
_geom_bond_site_symmetry_2
Se01 Cu04 2.381(3) 7_557
Se01 Cu04 2.381(3) .
Se01 Cu00 2.423(2) .
Se01 Cu00 2.423(2) 1_556
Se01 K006 3.432(3) .
Se01 K006 3.432(3) 9_666
Se01 K006 3.432(3) 9_667
Se01 K006 3.432(3) 1_556
Se02 Cu03 2.409(3) .
Se02 Cu03 2.5172(15) 3_654
Se02 Cu03 2.5172(15) 3_655
Se02 Cu04 2.6357(16) 3_654
Se02 Cu04 2.608(3) 9_677
Se02 Cu04 2.6357(16) 3_655
Se02 Cu00 2.682(3) 3_655
Se02 K006 3.449(3) 1_566
Se02 K006 3.449(3) 1_565
Cu03 Cu03 2.804(5) 9_677
Cu03 Cu03 2.820(2) 11_577
Cu03 Cu03 2.820(2) 11_578
Cu03 Cu03 2.820(2) 3_654
Cu03 Cu03 2.820(2) 3_655
Cu03 Cu04 2.740(3) 3_654
Cu03 Cu04 2.740(3) 3_655
Cu03 Cu04 2.576(2) .
Cu03 K006 3.834(3) 11_677
Cu04 Cu00 2.7395(16) 1_556
Cu04 Cu00 2.7395(16) .
Cu04 K006 3.9305(18) 9_667
Cu04 K006 3.9305(18) 9_666
Cu00 K006 3.840(4) .
Cu00 K006 3.840(4) 9_666
